data_7019312
loop_
_publ_author_name
'Brazeau, Allison L.'
'Jones, Nathan D.'
'Ragogna, Paul J.'

_publ_section_title
;
 Chemistry of the heavy group 15 elements with the pyridyl tethered
 1,2-bis(imino)acenaphthene &quot;clamshell&quot; ligand.
;
_journal_issue 26
_journal_name_full 'Dalton transactions (Cambridge, England : 2003)'
_journal_page_first 7890
_journal_page_last 7896
_journal_paper_doi 10.1039/c2dt30171g
_journal_volume 41
_journal_year 2012
_chemical_formula_moiety 'C33 H25 Cl2 N3 Sb, C F3 O3 S, 0.55(C4 O)'
_chemical_formula_sum 'C36.2 H25 Cl2 F3 N3 O3.55 S Sb'
_chemical_formula_weight 840.50
_chemical_name_systematic
;
?
;
_space_group_IT_number 14
_symmetry_cell_setting monoclinic
_symmetry_space_group_name_Hall '-P 2ybc'
_symmetry_space_group_name_H-M 'P 1 21/c 1'
_atom_sites_solution_hydrogens geom
_atom_sites_solution_primary direct
_atom_sites_solution_secondary difmap
_audit_creation_method SHELXL-97
_cell_angle_alpha 90.00
_cell_angle_beta 93.609(2)
_cell_angle_gamma 90.00
_cell_formula_units_Z 4
_cell_length_a 12.5743(10)
_cell_length_b 20.9295(17)
_cell_length_c 14.7300(11)
_cell_measurement_reflns_used 6484
_cell_measurement_temperature 150(2)
_cell_measurement_theta_max 19.31
_cell_measurement_theta_min 2.28
_cell_volume 3868.9(5)
_computing_cell_refinement 'Bruker SAINT'
_computing_data_collection 'Bruker APEX2'
_computing_data_reduction 'Bruker SAINT'
_computing_molecular_graphics 'Bruker SHELXTL'
_computing_publication_material 'Bruker SHELXTL'
_computing_structure_refinement 'SHELXL-97 (Sheldrick, 2008)'
_computing_structure_solution 'SHELXS-97 (Sheldrick, 2008)'
_diffrn_ambient_temperature 150(2)
_diffrn_measured_fraction_theta_full 0.999
_diffrn_measured_fraction_theta_max 0.999
_diffrn_measurement_device_type 'Bruker APEX-II CCD'
_diffrn_measurement_method '\f and \w scans'
_diffrn_radiation_monochromator graphite
_diffrn_radiation_source 'fine-focus sealed tube'
_diffrn_radiation_type MoK\a
_diffrn_radiation_wavelength 0.71073
_diffrn_reflns_av_R_equivalents 0.1551
_diffrn_reflns_av_sigmaI/netI 0.0765
_diffrn_reflns_limit_h_max 14
_diffrn_reflns_limit_h_min -14
_diffrn_reflns_limit_k_max 23
_diffrn_reflns_limit_k_min -23
_diffrn_reflns_limit_l_max 16
_diffrn_reflns_limit_l_min -16
_diffrn_reflns_number 95180
_diffrn_reflns_theta_full 24.04
_diffrn_reflns_theta_max 24.04
_diffrn_reflns_theta_min 1.69
_exptl_absorpt_coefficient_mu 0.958
_exptl_absorpt_correction_T_max 0.9536
_exptl_absorpt_correction_T_min 0.8540
_exptl_absorpt_correction_type multi-scan
_exptl_crystal_colour red
_exptl_crystal_density_diffrn 1.443
_exptl_crystal_density_method 'not measured'
_exptl_crystal_description block
_exptl_crystal_F_000 1678
_exptl_crystal_size_max 0.17
_exptl_crystal_size_mid 0.10
_exptl_crystal_size_min 0.05
_refine_diff_density_max 1.469
_refine_diff_density_min -0.609
_refine_diff_density_rms 0.144
_refine_ls_extinction_method none
_refine_ls_goodness_of_fit_ref 1.073
_refine_ls_hydrogen_treatment constr
_refine_ls_matrix_type full
_refine_ls_number_parameters 445
_refine_ls_number_reflns 6098
_refine_ls_number_restraints 2
_refine_ls_restrained_S_all 1.075
_refine_ls_R_factor_all 0.1091
_refine_ls_R_factor_gt 0.0577
_refine_ls_shift/su_max 0.001
_refine_ls_shift/su_mean 0.000
_refine_ls_structure_factor_coef Fsqd
_refine_ls_weighting_details 'calc w=1/[\s^2^(Fo^2^)+(0.0995P)^2^+10.3602P] where P=(Fo^2^+2Fc^2^)/3'
_refine_ls_weighting_scheme calc
_refine_ls_wR_factor_gt 0.1584
_refine_ls_wR_factor_ref 0.1905
_reflns_number_gt 3989
_reflns_number_total 6098
_reflns_threshold_expression >2sigma(I)
_cod_data_source_file c2dt30171g.txt
_cod_data_source_block 6Sb
_cod_original_sg_symbol_Hall -P2ybc
_cod_original_sg_symbol_H-M P21/c
_cod_original_formula_sum 'C36.20 H25 Cl2 F3 N3 O3.55 S Sb'
_cod_database_code 7019312

loop_
_symmetry_equiv_pos_as_xyz
'x, y, z'
'-x, y+1/2, -z+1/2'
'-x, -y, -z'
'x, -y-1/2, z-1/2'

loop_
_atom_site_label
_atom_site_type_symbol
_atom_site_fract_x
_atom_site_fract_y
_atom_site_fract_z
_atom_site_U_iso_or_equiv
_atom_site_adp_type
_atom_site_occupancy
_atom_site_symmetry_multiplicity
_atom_site_calc_flag
_atom_site_refinement_flags
Sb1 Sb 0.41071(5) 0.10024(3) -0.46221(4) 0.0324(2) Uani 1 1 d .
Cl2 Cl 0.2546(2) 0.16145(11) -0.49322(14) 0.0467(6) Uani 1 1 d .
Cl1 Cl 0.5236(2) 0.18329(11) -0.51438(15) 0.0459(6) Uani 1 1 d .
N2 N 0.4405(5) 0.1423(3) -0.3199(4) 0.0284(15) Uani 1 1 d .
N1 N 0.3013(5) 0.0430(3) -0.3501(4) 0.0304(16) Uani 1 1 d .
N3 N 0.1633(6) 0.1782(4) -0.2289(5) 0.047(2) Uani 1 1 d .
C2 C 0.4117(6) 0.1093(4) -0.2523(5) 0.0291(18) Uani 1 1 d .
C1 C 0.3387(6) 0.0530(4) -0.2696(6) 0.0315(19) Uani 1 1 d .
C12 C 0.3225(7) 0.0226(4) -0.1808(5) 0.033(2) Uani 1 1 d .
C11 C 0.2685(7) -0.0287(4) -0.1523(5) 0.039(2) Uani 1 1 d .
H11A H 0.2295 -0.0555 -0.1946 0.047 Uiso 1 1 calc R
C10 C 0.2717(8) -0.0414(4) -0.0578(6) 0.047(2) Uani 1 1 d .
H10A H 0.2337 -0.0773 -0.0373 0.056 Uiso 1 1 calc R
C9 C 0.3274(8) -0.0043(5) 0.0056(6) 0.048(3) Uani 1 1 d .
H9A H 0.3275 -0.0150 0.0683 0.058 Uiso 1 1 calc R
C7 C 0.3841(8) 0.0494(4) -0.0219(6) 0.040(2) Uani 1 1 d .
C8 C 0.3811(7) 0.0618(4) -0.1163(5) 0.032(2) Uani 1 1 d .
C6 C 0.4433(8) 0.0919(4) 0.0337(6) 0.045(2) Uani 1 1 d .
H6A H 0.4484 0.0852 0.0977 0.054 Uiso 1 1 calc R
C5 C 0.4953(8) 0.1441(5) -0.0024(6) 0.045(2) Uani 1 1 d .
H5A H 0.5340 0.1726 0.0375 0.054 Uiso 1 1 calc R
C4 C 0.4917(7) 0.1552(4) -0.0954(5) 0.039(2) Uani 1 1 d .
H4A H 0.5285 0.1906 -0.1189 0.046 Uiso 1 1 calc R
C3 C 0.4338(6) 0.1141(4) -0.1540(5) 0.0290(19) Uani 1 1 d .
C33 C 0.2298(7) -0.0086(4) -0.3737(5) 0.035(2) Uani 1 1 d .
C32 C 0.2704(7) -0.0659(4) -0.3994(6) 0.039(2) Uani 1 1 d .
H32A H 0.3452 -0.0723 -0.3981 0.047 Uiso 1 1 calc R
C31 C 0.2007(8) -0.1147(4) -0.4274(6) 0.047(2) Uani 1 1 d .
H31A H 0.2281 -0.1547 -0.4456 0.057 Uiso 1 1 calc R
C30 C 0.0935(8) -0.1054(4) -0.4288(7) 0.048(2) Uani 1 1 d .
H30A H 0.0466 -0.1395 -0.4464 0.058 Uiso 1 1 calc R
C29 C 0.0519(8) -0.0470(5) -0.4050(7) 0.050(3) Uani 1 1 d .
H29A H -0.0232 -0.0411 -0.4075 0.060 Uiso 1 1 calc R
C28 C 0.1186(8) 0.0033(4) -0.3774(6) 0.043(2) Uani 1 1 d .
C27 C 0.0738(8) 0.0693(5) -0.3561(7) 0.051(2) Uani 1 1 d .
H27A H 0.1219 0.1024 -0.3785 0.061 Uiso 1 1 calc R
H27B H 0.0035 0.0744 -0.3895 0.061 Uiso 1 1 calc R
C26 C 0.0611(8) 0.0806(5) -0.2547(7) 0.051(3) Uani 1 1 d .
H26A H 0.1189 0.0584 -0.2185 0.061 Uiso 1 1 calc R
H26B H -0.0078 0.0626 -0.2378 0.061 Uiso 1 1 calc R
C25 C 0.0649(8) 0.1523(5) -0.2332(7) 0.055(3) Uani 1 1 d .
C24 C -0.0252(10) 0.1878(7) -0.2224(11) 0.102(5) Uani 1 1 d .
H24A H -0.0937 0.1684 -0.2258 0.123 Uiso 1 1 calc R
C23 C -0.0133(9) 0.2526(6) -0.2063(12) 0.112(6) Uani 1 1 d .
H23A H -0.0744 0.2783 -0.1989 0.134 Uiso 1 1 calc R
C22 C 0.0862(9) 0.2801(5) -0.2009(9) 0.079(4) Uani 1 1 d .
H22A H 0.0950 0.3245 -0.1892 0.095 Uiso 1 1 calc R
C21 C 0.1749(8) 0.2406(5) -0.2133(7) 0.051(3) Uani 1 1 d .
C20 C 0.2865(8) 0.2648(4) -0.2054(6) 0.047(2) Uani 1 1 d .
H20A H 0.3297 0.2377 -0.1620 0.057 Uiso 1 1 calc R
H20B H 0.2872 0.3089 -0.1810 0.057 Uiso 1 1 calc R
C19 C 0.3374(8) 0.2645(4) -0.2994(6) 0.043(2) Uani 1 1 d .
H19A H 0.3067 0.2289 -0.3367 0.052 Uiso 1 1 calc R
H19B H 0.3194 0.3049 -0.3317 0.052 Uiso 1 1 calc R
C18 C 0.4561(7) 0.2573(4) -0.2895(5) 0.035(2) Uani 1 1 d .
C17 C 0.5227(9) 0.3094(4) -0.2663(6) 0.044(2) Uani 1 1 d .
H17A H 0.4919 0.3498 -0.2547 0.052 Uiso 1 1 calc R
C16 C 0.6314(9) 0.3028(5) -0.2601(6) 0.050(3) Uani 1 1 d .
H16A H 0.6753 0.3388 -0.2451 0.060 Uiso 1 1 calc R
C15 C 0.6776(8) 0.2442(5) -0.2758(7) 0.051(3) Uani 1 1 d .
H15A H 0.7530 0.2401 -0.2725 0.062 Uiso 1 1 calc R
C14 C 0.6150(7) 0.1923(4) -0.2959(6) 0.040(2) Uani 1 1 d .
H14A H 0.6464 0.1517 -0.3056 0.048 Uiso 1 1 calc R
C13 C 0.5064(7) 0.1990(4) -0.3021(5) 0.033(2) Uani 1 1 d .
S1 S 0.38661(18) 0.01306(10) 0.31861(14) 0.0333(5) Uani 1 1 d .
F1 F 0.2309(6) -0.0546(4) 0.2455(7) 0.121(3) Uani 1 1 d .
F2 F 0.2074(6) 0.0449(4) 0.2335(6) 0.108(3) Uani 1 1 d .
F3 F 0.1924(7) 0.0028(6) 0.3636(8) 0.148(4) Uani 1 1 d .
O1 O 0.4371(6) 0.0062(3) 0.2350(4) 0.0580(19) Uani 1 1 d .
O2 O 0.3906(6) 0.0763(3) 0.3551(4) 0.0562(19) Uani 1 1 d .
O3 O 0.4112(5) -0.0360(3) 0.3844(4) 0.0461(16) Uani 1 1 d .
C34 C 0.2459(10) 0.0004(6) 0.2904(11) 0.077(4) Uani 1 1 d .
C103 C 0.114(3) 0.1370(17) 0.032(2) 0.126(11) Uiso 0.55 1 d P
C102 C 0.054(3) 0.1924(16) 0.036(2) 0.118(10) Uiso 0.55 1 d P
O4 O -0.041(2) 0.1678(11) 0.0261(16) 0.140(8) Uiso 0.55 1 d P
C100 C -0.0968(18) 0.2203(11) 0.0415(15) 0.071(6) Uiso 0.55 1 d P
C101 C -0.220(2) 0.2095(12) -0.0076(17) 0.090(7) Uiso 0.55 1 d P

loop_
_atom_site_aniso_label
_atom_site_aniso_U_11
_atom_site_aniso_U_22
_atom_site_aniso_U_33
_atom_site_aniso_U_23
_atom_site_aniso_U_13
_atom_site_aniso_U_12
Sb1 0.0449(4) 0.0311(3) 0.0212(3) -0.0010(3) 0.0014(2) 0.0001(3)
Cl2 0.0564(15) 0.0549(15) 0.0284(12) 0.0019(10) -0.0002(11) 0.0142(12)
Cl1 0.0657(16) 0.0405(13) 0.0319(12) 0.0023(10) 0.0059(11) -0.0111(11)
N2 0.032(4) 0.030(4) 0.024(4) 0.001(3) 0.004(3) -0.001(3)
N1 0.034(4) 0.031(4) 0.027(4) -0.005(3) 0.004(3) -0.003(3)
N3 0.039(5) 0.044(5) 0.057(5) -0.019(4) 0.001(4) 0.002(4)
C2 0.032(4) 0.030(5) 0.025(4) 0.001(4) 0.004(4) 0.002(4)
C1 0.031(5) 0.028(4) 0.036(5) -0.002(4) 0.003(4) 0.003(4)
C12 0.039(5) 0.033(5) 0.027(5) 0.002(4) -0.001(4) 0.009(4)
C11 0.049(6) 0.034(5) 0.034(5) 0.001(4) 0.007(4) 0.001(4)
C10 0.057(6) 0.039(5) 0.044(6) 0.009(5) 0.012(5) -0.002(5)
C9 0.066(7) 0.053(6) 0.027(5) 0.006(5) 0.007(5) 0.005(5)
C7 0.056(6) 0.041(5) 0.023(5) 0.000(4) 0.002(4) 0.007(5)
C8 0.038(5) 0.035(5) 0.024(5) -0.003(4) 0.005(4) 0.007(4)
C6 0.064(6) 0.051(6) 0.019(4) 0.005(4) -0.003(4) 0.015(5)
C5 0.059(6) 0.054(6) 0.023(5) -0.012(4) -0.002(4) 0.008(5)
C4 0.047(6) 0.039(5) 0.030(5) -0.005(4) 0.004(4) 0.005(4)
C3 0.038(5) 0.030(5) 0.019(4) -0.006(3) 0.002(4) 0.004(4)
C33 0.045(5) 0.032(5) 0.028(5) -0.005(4) 0.001(4) -0.006(4)
C32 0.045(6) 0.033(5) 0.040(5) -0.001(4) 0.007(4) -0.001(4)
C31 0.064(7) 0.038(5) 0.040(6) -0.008(4) 0.004(5) -0.002(5)
C30 0.060(7) 0.030(5) 0.055(6) 0.005(5) 0.004(5) -0.003(5)
C29 0.040(6) 0.056(6) 0.054(6) -0.011(5) 0.001(5) -0.007(5)
C28 0.050(6) 0.041(5) 0.040(5) -0.004(4) 0.005(5) -0.002(5)
C27 0.036(5) 0.059(6) 0.057(6) -0.004(5) 0.003(5) -0.001(5)
C26 0.038(5) 0.065(7) 0.050(6) -0.014(5) 0.002(5) -0.010(5)
C25 0.052(7) 0.052(6) 0.060(7) -0.024(5) 0.004(5) 0.011(5)
C24 0.042(7) 0.095(10) 0.167(15) -0.069(10) -0.018(8) 0.010(7)
C23 0.040(7) 0.076(9) 0.216(18) -0.079(11) -0.015(9) 0.018(7)
C22 0.063(8) 0.060(7) 0.112(11) -0.051(7) -0.014(7) 0.026(6)
C21 0.049(6) 0.054(6) 0.049(6) -0.023(5) -0.004(5) 0.007(5)
C20 0.059(6) 0.040(5) 0.042(5) -0.015(4) 0.000(5) 0.002(5)
C19 0.059(6) 0.043(5) 0.027(5) -0.007(4) -0.005(4) 0.010(5)
C18 0.049(6) 0.037(5) 0.019(4) -0.001(4) 0.004(4) -0.002(4)
C17 0.078(8) 0.031(5) 0.021(5) -0.002(4) -0.001(5) -0.002(5)
C16 0.071(8) 0.041(6) 0.036(5) -0.004(4) -0.001(5) -0.022(5)
C15 0.037(6) 0.061(7) 0.056(6) -0.007(5) -0.001(5) -0.008(5)
C14 0.034(5) 0.041(5) 0.043(5) -0.013(4) -0.003(4) -0.007(4)
C13 0.050(6) 0.034(5) 0.015(4) -0.006(3) 0.003(4) 0.000(4)
S1 0.0400(13) 0.0351(12) 0.0249(11) -0.0016(9) 0.0010(9) 0.0005(10)
F1 0.081(5) 0.081(5) 0.192(9) -0.023(6) -0.061(6) -0.024(4)
F2 0.085(5) 0.103(6) 0.129(7) -0.009(5) -0.055(5) 0.035(5)
F3 0.061(5) 0.227(12) 0.160(9) 0.037(8) 0.047(6) 0.015(6)
O1 0.074(5) 0.072(5) 0.030(4) 0.002(3) 0.018(3) 0.014(4)
O2 0.099(6) 0.034(3) 0.035(4) -0.004(3) -0.007(4) -0.002(4)
O3 0.064(4) 0.038(3) 0.036(4) 0.005(3) 0.001(3) 0.005(3)
C34 0.053(8) 0.067(8) 0.108(11) 0.003(8) -0.024(8) 0.005(6)

loop_
_atom_type_symbol
_atom_type_description
_atom_type_scat_dispersion_real
_atom_type_scat_dispersion_imag
_atom_type_scat_source
C C 0.0033 0.0016 'International Tables Vol C Tables 4.2.6.8 and 6.1.1.4'
H H 0.0000 0.0000 'International Tables Vol C Tables 4.2.6.8 and 6.1.1.4'
Cl Cl 0.1484 0.1585 'International Tables Vol C Tables 4.2.6.8 and 6.1.1.4'
F F 0.0171 0.0103 'International Tables Vol C Tables 4.2.6.8 and 6.1.1.4'
N N 0.0061 0.0033 'International Tables Vol C Tables 4.2.6.8 and 6.1.1.4'
O O 0.0106 0.0060 'International Tables Vol C Tables 4.2.6.8 and 6.1.1.4'
S S 0.1246 0.1234 'International Tables Vol C Tables 4.2.6.8 and 6.1.1.4'
Sb Sb -0.5866 1.5461 'International Tables Vol C Tables 4.2.6.8 and 6.1.1.4'

loop_
_geom_angle_atom_site_label_1
_geom_angle_atom_site_label_2
_geom_angle_atom_site_label_3
_geom_angle
N2 Sb1 Cl2 93.13(17)
N2 Sb1 Cl1 87.08(17)
Cl2 Sb1 Cl1 92.66(9)
N2 Sb1 N1 69.3(2)
Cl2 Sb1 N1 84.44(16)
Cl1 Sb1 N1 155.91(16)
C2 N2 C13 118.9(6)
C2 N2 Sb1 117.9(5)
C13 N2 Sb1 122.4(4)
C1 N1 C33 122.8(7)
C1 N1 Sb1 110.4(5)
C33 N1 Sb1 124.1(5)
C21 N3 C25 119.4(8)
N2 C2 C3 133.4(7)
N2 C2 C1 119.3(7)
C3 C2 C1 107.4(7)
N1 C1 C12 133.9(8)
N1 C1 C2 118.3(7)
C12 C1 C2 107.6(7)
C11 C12 C8 120.0(8)
C11 C12 C1 135.6(8)
C8 C12 C1 104.4(7)
C12 C11 C10 118.1(8)
C12 C11 H11A 121.0
C10 C11 H11A 121.0
C9 C10 C11 123.0(9)
C9 C10 H10A 118.5
C11 C10 H10A 118.5
C10 C9 C7 120.3(8)
C10 C9 H9A 119.9
C7 C9 H9A 119.9
C6 C7 C9 127.2(8)
C6 C7 C8 116.2(8)
C9 C7 C8 116.6(8)
C3 C8 C7 123.1(8)
C3 C8 C12 114.8(7)
C7 C8 C12 122.1(8)
C7 C6 C5 121.4(8)
C7 C6 H6A 119.3
C5 C6 H6A 119.3
C4 C5 C6 121.5(8)
C4 C5 H5A 119.3
C6 C5 H5A 119.3
C5 C4 C3 119.4(8)
C5 C4 H4A 120.3
C3 C4 H4A 120.3
C4 C3 C8 118.4(7)
C4 C3 C2 135.9(8)
C8 C3 C2 105.8(7)
C32 C33 C28 121.9(8)
C32 C33 N1 119.2(8)
C28 C33 N1 118.6(7)
C33 C32 C31 119.2(9)
C33 C32 H32A 120.4
C31 C32 H32A 120.4
C30 C31 C32 120.3(9)
C30 C31 H31A 119.9
C32 C31 H31A 119.9
C31 C30 C29 120.8(9)
C31 C30 H30A 119.6
C29 C30 H30A 119.6
C30 C29 C28 120.9(9)
C30 C29 H29A 119.6
C28 C29 H29A 119.6
C29 C28 C33 117.0(8)
C29 C28 C27 121.4(9)
C33 C28 C27 121.6(8)
C26 C27 C28 113.7(8)
C26 C27 H27A 108.8
C28 C27 H27A 108.8
C26 C27 H27B 108.8
C28 C27 H27B 108.8
H27A C27 H27B 107.7
C27 C26 C25 110.3(9)
C27 C26 H26A 109.6
C25 C26 H26A 109.6
C27 C26 H26B 109.6
C25 C26 H26B 109.6
H26A C26 H26B 108.1
N3 C25 C24 122.6(10)
N3 C25 C26 114.8(8)
C24 C25 C26 122.5(10)
C25 C24 C23 118.0(12)
C25 C24 H24A 121.0
C23 C24 H24A 121.0
C22 C23 C24 120.6(11)
C22 C23 H23A 119.7
C24 C23 H23A 119.7
C23 C22 C21 118.2(10)
C23 C22 H22A 120.9
C21 C22 H22A 120.9
N3 C21 C22 121.3(10)
N3 C21 C20 116.0(8)
C22 C21 C20 122.7(9)
C21 C20 C19 111.4(8)
C21 C20 H20A 109.3
C19 C20 H20A 109.3
C21 C20 H20B 109.3
C19 C20 H20B 109.3
H20A C20 H20B 108.0
C18 C19 C20 112.0(7)
C18 C19 H19A 109.2
C20 C19 H19A 109.2
C18 C19 H19B 109.2
C20 C19 H19B 109.2
H19A C19 H19B 107.9
C13 C18 C17 116.4(8)
C13 C18 C19 122.2(8)
C17 C18 C19 121.3(8)
C16 C17 C18 121.0(9)
C16 C17 H17A 119.5
C18 C17 H17A 119.5
C17 C16 C15 120.3(9)
C17 C16 H16A 119.8
C15 C16 H16A 119.8
C14 C15 C16 120.1(9)
C14 C15 H15A 120.0
C16 C15 H15A 120.0
C15 C14 C13 119.4(9)
C15 C14 H14A 120.3
C13 C14 H14A 120.3
C14 C13 C18 122.8(8)
C14 C13 N2 118.6(7)
C18 C13 N2 118.6(7)
O1 S1 O2 114.2(4)
O1 S1 O3 115.0(4)
O2 S1 O3 114.1(4)
O1 S1 C34 105.6(6)
O2 S1 C34 103.5(5)
O3 S1 C34 102.5(5)
F3 C34 F2 107.9(11)
F3 C34 F1 112.1(13)
F2 C34 F1 105.0(11)
F3 C34 S1 110.6(10)
F2 C34 S1 110.8(9)
F1 C34 S1 110.2(9)
O4 C102 C103 99(3)
O4 C102 C100 41.7(16)
C103 C102 C100 140(3)
C102 O4 C100 98(3)
O4 C100 C101 107(2)
O4 C100 C102 40.0(15)
C101 C100 C102 142.6(19)

loop_
_geom_bond_atom_site_label_1
_geom_bond_atom_site_label_2
_geom_bond_distance
Sb1 N2 2.283(6)
Sb1 Cl2 2.365(2)
Sb1 Cl1 2.401(2)
Sb1 N1 2.518(6)
N2 C2 1.282(10)
N2 C13 1.463(10)
N1 C1 1.266(10)
N1 C33 1.433(10)
N3 C21 1.333(12)
N3 C25 1.349(12)
C2 C3 1.460(11)
C2 C1 1.505(11)
C1 C12 1.480(12)
C12 C11 1.352(12)
C12 C8 1.425(11)
C11 C10 1.416(12)
C11 H11A 0.9500
C10 C9 1.371(13)
C10 H10A 0.9500
C9 C7 1.405(13)
C9 H9A 0.9500
C7 C6 1.392(13)
C7 C8 1.413(11)
C8 C3 1.412(11)
C6 C5 1.396(13)
C6 H6A 0.9500
C5 C4 1.387(11)
C5 H5A 0.9500
C4 C3 1.392(11)
C4 H4A 0.9500
C33 C32 1.366(12)
C33 C28 1.418(13)
C32 C31 1.392(13)
C32 H32A 0.9500
C31 C30 1.361(13)
C31 H31A 0.9500
C30 C29 1.385(13)
C30 H30A 0.9500
C29 C28 1.390(13)
C29 H29A 0.9500
C28 C27 1.532(13)
C27 C26 1.530(13)
C27 H27A 0.9900
C27 H27B 0.9900
C26 C25 1.535(13)
C26 H26A 0.9900
C26 H26B 0.9900
C25 C24 1.372(15)
C24 C23 1.383(17)
C24 H24A 0.9500
C23 C22 1.375(16)
C23 H23A 0.9500
C22 C21 1.408(13)
C22 H22A 0.9500
C21 C20 1.490(13)
C20 C19 1.562(13)
C20 H20A 0.9900
C20 H20B 0.9900
C19 C18 1.499(13)
C19 H19A 0.9900
C19 H19B 0.9900
C18 C13 1.390(11)
C18 C17 1.404(12)
C17 C16 1.372(14)
C17 H17A 0.9500
C16 C15 1.383(14)
C16 H16A 0.9500
C15 C14 1.364(12)
C15 H15A 0.9500
C14 C13 1.370(12)
C14 H14A 0.9500
S1 O1 1.428(6)
S1 O2 1.429(6)
S1 O3 1.432(6)
S1 C34 1.811(12)
F1 C34 1.335(14)
F2 C34 1.324(14)
F3 C34 1.308(16)
C103 C102 1.39(4)
C102 O4 1.29(3)
C102 C100 1.99(4)
O4 C100 1.33(3)
C100 C101 1.68(3)

loop_
_geom_torsion_atom_site_label_1
_geom_torsion_atom_site_label_2
_geom_torsion_atom_site_label_3
_geom_torsion_atom_site_label_4
_geom_torsion
Cl2 Sb1 N2 C2 99.4(6)
Cl1 Sb1 N2 C2 -168.1(6)
N1 Sb1 N2 C2 16.6(6)
Cl2 Sb1 N2 C13 -91.3(6)
Cl1 Sb1 N2 C13 1.2(6)
N1 Sb1 N2 C13 -174.2(6)
N2 Sb1 N1 C1 -18.6(5)
Cl2 Sb1 N1 C1 -114.1(5)
Cl1 Sb1 N1 C1 -30.0(8)
N2 Sb1 N1 C33 179.5(7)
Cl2 Sb1 N1 C33 84.1(6)
Cl1 Sb1 N1 C33 168.1(5)
C13 N2 C2 C3 -2.6(13)
Sb1 N2 C2 C3 167.0(7)
C13 N2 C2 C1 176.5(7)
Sb1 N2 C2 C1 -13.8(9)
C33 N1 C1 C12 -3.3(14)
Sb1 N1 C1 C12 -165.4(8)
C33 N1 C1 C2 -178.9(7)
Sb1 N1 C1 C2 19.0(9)
N2 C2 C1 N1 -5.5(11)
C3 C2 C1 N1 173.9(7)
N2 C2 C1 C12 177.8(7)
C3 C2 C1 C12 -2.8(9)
N1 C1 C12 C11 5.4(17)
C2 C1 C12 C11 -178.7(9)
N1 C1 C12 C8 -174.2(9)
C2 C1 C12 C8 1.8(8)
C8 C12 C11 C10 0.5(12)
C1 C12 C11 C10 -178.9(9)
C12 C11 C10 C9 -0.3(14)
C11 C10 C9 C7 0.4(15)
C10 C9 C7 C6 179.4(9)
C10 C9 C7 C8 -0.7(14)
C6 C7 C8 C3 -0.4(13)
C9 C7 C8 C3 179.7(8)
C6 C7 C8 C12 -179.2(8)
C9 C7 C8 C12 0.9(13)
C11 C12 C8 C3 -179.8(8)
C1 C12 C8 C3 -0.2(9)
C11 C12 C8 C7 -0.9(13)
C1 C12 C8 C7 178.7(8)
C9 C7 C6 C5 -179.3(9)
C8 C7 C6 C5 0.8(13)
C7 C6 C5 C4 -1.1(14)
C6 C5 C4 C3 1.0(13)
C5 C4 C3 C8 -0.5(12)
C5 C4 C3 C2 -179.5(9)
C7 C8 C3 C4 0.3(12)
C12 C8 C3 C4 179.1(7)
C7 C8 C3 C2 179.5(8)
C12 C8 C3 C2 -1.6(10)
N2 C2 C3 C4 0.9(17)
C1 C2 C3 C4 -178.3(9)
N2 C2 C3 C8 -178.1(9)
C1 C2 C3 C8 2.7(9)
C1 N1 C33 C32 -91.3(10)
Sb1 N1 C33 C32 68.4(9)
C1 N1 C33 C28 94.3(10)
Sb1 N1 C33 C28 -106.0(8)
C28 C33 C32 C31 -2.0(13)
N1 C33 C32 C31 -176.3(8)
C33 C32 C31 C30 -0.2(14)
C32 C31 C30 C29 1.8(15)
C31 C30 C29 C28 -1.2(15)
C30 C29 C28 C33 -1.0(14)
C30 C29 C28 C27 176.5(9)
C32 C33 C28 C29 2.6(13)
N1 C33 C28 C29 176.8(8)
C32 C33 C28 C27 -174.9(8)
N1 C33 C28 C27 -0.6(12)
C29 C28 C27 C26 96.9(11)
C33 C28 C27 C26 -85.8(11)
C28 C27 C26 C25 155.0(8)
C21 N3 C25 C24 0.2(17)
C21 N3 C25 C26 178.0(9)
C27 C26 C25 N3 -77.0(11)
C27 C26 C25 C24 100.7(14)
N3 C25 C24 C23 0(2)
C26 C25 C24 C23 -177.7(14)
C25 C24 C23 C22 0(3)
C24 C23 C22 C21 1(2)
C25 N3 C21 C22 0.2(16)
C25 N3 C21 C20 177.3(9)
C23 C22 C21 N3 -0.6(19)
C23 C22 C21 C20 -177.6(13)
N3 C21 C20 C19 71.1(11)
C22 C21 C20 C19 -111.8(11)
C21 C20 C19 C18 -152.4(8)
C20 C19 C18 C13 100.1(9)
C20 C19 C18 C17 -79.6(10)
C13 C18 C17 C16 2.4(12)
C19 C18 C17 C16 -177.9(8)
C18 C17 C16 C15 -0.7(14)
C17 C16 C15 C14 -1.1(15)
C16 C15 C14 C13 1.2(14)
C15 C14 C13 C18 0.6(13)
C15 C14 C13 N2 -177.4(8)
C17 C18 C13 C14 -2.4(12)
C19 C18 C13 C14 178.0(8)
C17 C18 C13 N2 175.6(7)
C19 C18 C13 N2 -4.0(11)
C2 N2 C13 C14 89.3(9)
Sb1 N2 C13 C14 -79.9(8)
C2 N2 C13 C18 -88.8(9)
Sb1 N2 C13 C18 102.0(7)
O1 S1 C34 F3 177.1(9)
O2 S1 C34 F3 -62.6(11)
O3 S1 C34 F3 56.4(10)
O1 S1 C34 F2 -63.2(11)
O2 S1 C34 F2 57.1(11)
O3 S1 C34 F2 176.0(9)
O1 S1 C34 F1 52.6(11)
O2 S1 C34 F1 172.9(9)
O3 S1 C34 F1 -68.2(11)
C103 C102 O4 C100 172(2)
C102 O4 C100 C101 157(2)
C103 C102 C100 O4 -12(4)
O4 C102 C100 C101 -37(4)
C103 C102 C100 C101 -49(6)
